data_7206182
loop_
_publ_author_name
'Feng, Xing'
'Chen, Kai'
'Zhang, Yun-Qian'
'Xue, Sai-Feng'
'Zhu, Qiang-Jiang'
'Tao, Zhu'
'Day, Anthony I.'

_publ_section_title
;
 Stable cucurbit[5]uril MOF structures as &#x2018;beaded&#x2019; rings
 built on a p-hydroxybenzoic acid template---a small molecule
 absorption material
;
_journal_issue 16
_journal_name_full CrystEngComm
_journal_page_first 5049
_journal_paper_doi 10.1039/c1ce05051f
_journal_volume 13
_journal_year 2011
_chemical_formula_moiety 'C90 H104 K6 N60 O37, 2(C7 H6 O3), 6I, 24(H2 O)'
_chemical_formula_sum 'C104 H164 I6 K6 N60 O67'
_chemical_formula_weight 4322.95
_chemical_name_systematic
;
?
;
_space_group_IT_number 62
_symmetry_cell_setting orthorhombic
_symmetry_space_group_name_Hall '-P 2ac 2n'
_symmetry_space_group_name_H-M 'P n m a'
_atom_sites_solution_hydrogens geom
_atom_sites_solution_primary direct
_atom_sites_solution_secondary difmap
_audit_creation_method SHELXL-97
_cell_angle_alpha 90.00
_cell_angle_beta 90.00
_cell_angle_gamma 90.00
_cell_formula_units_Z 4
_cell_length_a 23.702(3)
_cell_length_b 33.368(5)
_cell_length_c 20.051(3)
_cell_measurement_temperature 223(2)
_cell_volume 15858(4)
_computing_cell_refinement 'SAINT (Bruker, 2005)'
_computing_data_collection 'APEX2 (Bruker, 2005)'
_computing_data_reduction SAINT
_computing_molecular_graphics 'Ortep-3 for Windows (Farrugia, 1997)'
_computing_publication_material 'WinGX (Farrugia, 1999)'
_computing_structure_refinement 'SHELXL97 (Sheldrick, 2008)'
_computing_structure_solution 'SHELXS97 (Sheldrick, 2008)'
_diffrn_ambient_temperature 223(2)
_diffrn_measured_fraction_theta_full 0.973
_diffrn_measured_fraction_theta_max 0.973
_diffrn_measurement_device_type 'Bruker CCD Area Detector'
_diffrn_measurement_method '\f and \w scan'
_diffrn_radiation_monochromator graphite
_diffrn_radiation_source 'fine-focus sealed tube'
_diffrn_radiation_type MoK\a
_diffrn_radiation_wavelength 0.71073
_diffrn_reflns_av_R_equivalents 0.0995
_diffrn_reflns_av_sigmaI/netI 0.0825
_diffrn_reflns_limit_h_max 28
_diffrn_reflns_limit_h_min -28
_diffrn_reflns_limit_k_max 40
_diffrn_reflns_limit_k_min -37
_diffrn_reflns_limit_l_max 24
_diffrn_reflns_limit_l_min -24
_diffrn_reflns_number 107369
_diffrn_reflns_theta_full 26.00
_diffrn_reflns_theta_max 26.00
_diffrn_reflns_theta_min 1.22
_exptl_absorpt_coefficient_mu 1.446
_exptl_absorpt_correction_T_max 0.6962
_exptl_absorpt_correction_T_min 0.6627
_exptl_absorpt_correction_type multi-scan
_exptl_absorpt_process_details 'SADABS (Bruker, 2008)'
_exptl_crystal_colour colorless
_exptl_crystal_density_diffrn 1.811
_exptl_crystal_density_method 'not measured'
_exptl_crystal_description block
_exptl_crystal_F_000 8704
_exptl_crystal_size_max 0.31
_exptl_crystal_size_mid 0.28
_exptl_crystal_size_min 0.27
_platon_squeeze_details
;
;
_refine_diff_density_max 1.617
_refine_diff_density_min -1.082
_refine_diff_density_rms 0.115
_refine_ls_extinction_method none
_refine_ls_goodness_of_fit_ref 1.034
_refine_ls_hydrogen_treatment constr
_refine_ls_matrix_type full
_refine_ls_number_parameters 1065
_refine_ls_number_reflns 15455
_refine_ls_number_restraints 6
_refine_ls_restrained_S_all 1.034
_refine_ls_R_factor_all 0.1064
_refine_ls_R_factor_gt 0.0575
_refine_ls_shift/su_max 0.001
_refine_ls_shift/su_mean 0.000
_refine_ls_structure_factor_coef Fsqd
_refine_ls_weighting_details 'calc w=1/[\s^2^(Fo^2^)+(0.0766P)^2^+0.0000P] where P=(Fo^2^+2Fc^2^)/3'
_refine_ls_weighting_scheme calc
_refine_ls_wR_factor_gt 0.1411
_refine_ls_wR_factor_ref 0.1582
_reflns_number_gt 9279
_reflns_number_total 15455
_reflns_threshold_expression >2sigma(I)
_cod_data_source_file c1ce05051f.txt
_cod_data_source_block p
_cod_database_code 7206182

loop_
_symmetry_equiv_pos_as_xyz
'x, y, z'
'-x+1/2, -y, z+1/2'
'-x, y+1/2, -z'
'x+1/2, -y+1/2, -z+1/2'
'-x, -y, -z'
'x-1/2, y, -z-1/2'
'x, -y-1/2, z'
'-x-1/2, y-1/2, z-1/2'

loop_
_atom_site_label
_atom_site_type_symbol
_atom_site_fract_x
_atom_site_fract_y
_atom_site_fract_z
_atom_site_U_iso_or_equiv
_atom_site_adp_type
_atom_site_occupancy
_atom_site_symmetry_multiplicity
_atom_site_calc_flag
_atom_site_refinement_flags
_atom_site_disorder_assembly
_atom_site_disorder_group
O1W O 0.27728(17) 0.08717(11) 0.15988(18) 0.0349(10) Uani 1 1 d . . .
O2W O 0.1263(3) 0.0618(2) 0.1899(2) 0.098(2) Uani 1 1 d . . .
O3W O 0.2678(4) 0.0457(3) 0.4403(6) 0.194(5) Uani 1 1 d . . .
O4W O 0.2041(5) 0.2357(3) 0.0916(6) 0.090(4) Uani 0.50 1 d P . .
O5W O 0.55892(18) 0.09322(13) 0.4148(2) 0.0536(13) Uani 1 1 d . . .
K1 K 0.24088(5) 0.09076(4) 0.28971(6) 0.0319(3) Uani 1 1 d . . .
K2 K 0.20432(5) 0.13758(4) 0.09437(6) 0.0338(3) Uani 1 1 d . . .
K3 K 0.20369(5) 0.01153(4) 0.12433(6) 0.0303(3) Uani 1 1 d . . .
I1 I 0.38314(2) 0.2500 0.44455(3) 0.03765(17) Uani 1 2 d S . .
I2 I 0.13998(3) 0.2500 0.49241(5) 0.0462(4) Uani 0.918(5) 2 d SP A 1
I2' I 0.097(2) 0.2238(10) 0.4781(8) 0.18(3) Uani 0.041(3) 1 d P . 2
O6W O 0.0342(5) 0.1830(3) 0.4662(6) 0.057(3) Uani 0.50 1 d P B 1
O7W O 0.0074(5) 0.2017(5) 0.4782(8) 0.088(5) Uani 0.50 1 d P . 2
I3 I 0.473469(19) 0.123500(14) -0.09242(2) 0.04789(15) Uani 1 1 d . . .
I4 I -0.0051(3) 0.1578(2) -0.1351(2) 0.0808(13) Uani 0.50 1 d P C 1
I4A I -0.0087(6) 0.1427(7) -0.1383(7) 0.150(7) Uani 0.25 1 d P D 2
I4B I 0.0009(4) 0.1406(3) -0.1360(5) 0.059(2) Uani 0.25 1 d P E 3
C1 C 0.2397(2) -0.01862(17) 0.2931(3) 0.0278(13) Uani 1 1 d . . .
C2 C 0.2864(2) -0.07209(16) 0.3461(3) 0.0272(13) Uani 1 1 d . . .
H2 H 0.2976 -0.0954 0.3195 0.033 Uiso 1 1 calc R . .
C3 C 0.2230(2) -0.07347(16) 0.3647(3) 0.0289(14) Uani 1 1 d . . .
H3 H 0.2060 -0.0994 0.3535 0.035 Uiso 1 1 calc R . .
C4 C 0.2759(2) -0.06901(15) 0.4625(3) 0.0256(13) Uani 1 1 d . . .
C5 C 0.1410(2) -0.02873(18) 0.3261(3) 0.0310(14) Uani 1 1 d . . .
H5A H 0.1175 -0.0525 0.3293 0.037 Uiso 1 1 calc R . .
H5B H 0.1318 -0.0153 0.2846 0.037 Uiso 1 1 calc R . .
C6 C 0.1727(2) -0.07137(17) 0.4779(3) 0.0318(14) Uani 1 1 d . . .
H6A H 0.1473 -0.0901 0.4562 0.038 Uiso 1 1 calc R . .
H6B H 0.1841 -0.0832 0.5200 0.038 Uiso 1 1 calc R . .
C7 C 0.1230(2) 0.03911(16) 0.3755(3) 0.0226(12) Uani 1 1 d . . .
C8 C 0.1034(2) -0.01527(16) 0.4454(3) 0.0268(13) Uani 1 1 d . . .
H8 H 0.0700 -0.0320 0.4378 0.032 Uiso 1 1 calc R . .
C9 C 0.0872(2) 0.02387(16) 0.4813(3) 0.0240(13) Uani 1 1 d . . .
H9 H 0.0474 0.0242 0.4947 0.029 Uiso 1 1 calc R . .
C10 C 0.1540(2) -0.01116(17) 0.5449(3) 0.0298(14) Uani 1 1 d . . .
C11 C 0.0955(2) 0.09718(16) 0.4445(3) 0.0264(13) Uani 1 1 d . . .
H11A H 0.0909 0.1109 0.4022 0.032 Uiso 1 1 calc R . .
H11B H 0.0619 0.1023 0.4709 0.032 Uiso 1 1 calc R . .
C12 C 0.1193(2) 0.05240(17) 0.5940(3) 0.0293(14) Uani 1 1 d . . .
H12A H 0.0808 0.0623 0.5952 0.035 Uiso 1 1 calc R . .
H12B H 0.1262 0.0381 0.6354 0.035 Uiso 1 1 calc R . .
C13 C 0.1845(2) 0.13487(16) 0.4438(3) 0.0246(13) Uani 1 1 d . . .
C14 C 0.1472(2) 0.12126(16) 0.5498(2) 0.0229(12) Uani 1 1 d . . .
H14 H 0.1147 0.1365 0.5660 0.027 Uiso 1 1 calc R . .
C15 C 0.2033(2) 0.14578(17) 0.5570(3) 0.0254(13) Uani 1 1 d . . .
H15 H 0.1974 0.1710 0.5810 0.030 Uiso 1 1 calc R . .
C16 C 0.2117(2) 0.08426(17) 0.6157(3) 0.0241(13) Uani 1 1 d . . .
C17 C 0.2691(2) 0.17503(16) 0.4694(3) 0.0252(13) Uani 1 1 d . . .
H17A H 0.2751 0.1964 0.5014 0.030 Uiso 1 1 calc R . .
H17B H 0.2621 0.1873 0.4263 0.030 Uiso 1 1 calc R . .
C18 C 0.2953(2) 0.12859(17) 0.6181(3) 0.0278(13) Uani 1 1 d . . .
H18A H 0.2962 0.1571 0.6278 0.033 Uiso 1 1 calc R . .
H18B H 0.3020 0.1145 0.6597 0.033 Uiso 1 1 calc R . .
C19 C 0.3419(2) 0.13888(16) 0.4054(3) 0.0235(12) Uani 1 1 d . . .
C20 C 0.3593(2) 0.14593(16) 0.5200(3) 0.0270(13) Uani 1 1 d . . .
H20 H 0.3721 0.1718 0.5375 0.032 Uiso 1 1 calc R . .
C21 C 0.4082(2) 0.12238(16) 0.4865(3) 0.0245(13) Uani 1 1 d . . .
H21 H 0.4446 0.1356 0.4938 0.029 Uiso 1 1 calc R . .
C22 C 0.3688(2) 0.08400(18) 0.5728(3) 0.0250(13) Uani 1 1 d . . .
C23 C 0.4243(2) 0.10139(16) 0.3655(3) 0.0271(13) Uani 1 1 d . . .
H23A H 0.4643 0.1053 0.3737 0.033 Uiso 1 1 calc R . .
H23B H 0.4157 0.1135 0.3227 0.033 Uiso 1 1 calc R . .
C24 C 0.4499(2) 0.05403(16) 0.5145(3) 0.0269(13) Uani 1 1 d . . .
H24A H 0.4554 0.0412 0.5574 0.032 Uiso 1 1 calc R . .
H24B H 0.4848 0.0674 0.5026 0.032 Uiso 1 1 calc R . .
C25 C 0.3760(2) 0.04323(19) 0.3153(3) 0.0325(15) Uani 1 1 d . . .
C26 C 0.4461(2) 0.02683(17) 0.3930(3) 0.0272(13) Uani 1 1 d . . .
H26 H 0.4863 0.0293 0.3823 0.033 Uiso 1 1 calc R . .
C27 C 0.4214(2) -0.01233(17) 0.3647(3) 0.0280(13) Uani 1 1 d . . .
H27 H 0.4503 -0.0286 0.3426 0.034 Uiso 1 1 calc R . .
C28 C 0.4096(2) -0.01168(16) 0.4802(3) 0.0265(13) Uani 1 1 d . . .
C29 C 0.3431(2) -0.02302(18) 0.2767(3) 0.0305(14) Uani 1 1 d . . .
H29A H 0.3336 -0.0089 0.2360 0.037 Uiso 1 1 calc R . .
H29B H 0.3643 -0.0468 0.2643 0.037 Uiso 1 1 calc R . .
C30 C 0.3734(2) -0.07181(16) 0.4211(3) 0.0265(13) Uani 1 1 d . . .
H30A H 0.3909 -0.0872 0.3856 0.032 Uiso 1 1 calc R . .
H30B H 0.3817 -0.0853 0.4628 0.032 Uiso 1 1 calc R . .
C31 C 0.2355(2) 0.19254(16) 0.2505(2) 0.0235(13) Uani 1 1 d . . .
C32 C 0.2782(3) 0.2500 0.2951(4) 0.0245(18) Uani 1 2 d S . .
H32 H 0.3021 0.2500 0.3350 0.029 Uiso 1 2 calc SR . .
C33 C 0.2147(3) 0.2500 0.3129(4) 0.0237(18) Uani 1 2 d S . .
H33 H 0.2091 0.2500 0.3614 0.028 Uiso 1 2 calc SR . .
C34 C 0.1366(2) 0.19843(16) 0.2875(3) 0.0254(13) Uani 1 1 d . . .
H34A H 0.1213 0.2057 0.3307 0.030 Uiso 1 1 calc R . .
H34B H 0.1375 0.1694 0.2850 0.030 Uiso 1 1 calc R . .
C35 C 0.0881(2) 0.19211(16) 0.1788(3) 0.0237(13) Uani 1 1 d . . .
C36 C 0.0670(3) 0.2500 0.2397(4) 0.0228(17) Uani 1 2 d S . .
H36 H 0.0419 0.2500 0.2785 0.027 Uiso 1 2 calc SR . .
C37 C 0.0327(3) 0.2500 0.1740(4) 0.0233(18) Uani 1 2 d S . .
H37 H -0.0080 0.2500 0.1824 0.028 Uiso 1 2 calc SR . .
C38 C 0.0279(2) 0.19917(16) 0.0788(3) 0.0249(13) Uani 1 1 d . . .
H38A H 0.0286 0.1701 0.0793 0.030 Uiso 1 1 calc R . .
H38B H -0.0111 0.2076 0.0752 0.030 Uiso 1 1 calc R . .
C39 C 0.1007(2) 0.19171(17) -0.0072(3) 0.0284(14) Uani 1 1 d . . .
C40 C 0.0463(3) 0.2500 -0.0146(4) 0.0260(18) Uani 1 2 d S . .
H40 H 0.0076 0.2500 -0.0319 0.031 Uiso 1 2 calc SR . .
C41 C 0.0895(4) 0.2500 -0.0719(4) 0.031(2) Uani 1 2 d S . .
H41 H 0.0713 0.2500 -0.1158 0.038 Uiso 1 2 calc SR . .
C42 C 0.1648(2) 0.19819(17) -0.1037(3) 0.0306(14) Uani 1 1 d . . .
H42A H 0.1554 0.2055 -0.1492 0.037 Uiso 1 1 calc R . .
H42B H 0.1652 0.1692 -0.1011 0.037 Uiso 1 1 calc R . .
C43 C 0.2596(3) 0.19120(19) -0.0520(3) 0.0305(14) Uani 1 1 d . . .
C44 C 0.2451(4) 0.2500 -0.1137(4) 0.037(2) Uani 1 2 d S . .
H44 H 0.2455 0.2500 -0.1626 0.044 Uiso 1 2 calc SR . .
C45 C 0.3057(3) 0.2500 -0.0858(4) 0.0258(19) Uani 1 2 d S . .
H45 H 0.3338 0.2500 -0.1217 0.031 Uiso 1 2 calc SR . .
C46 C 0.3579(3) 0.19893(18) -0.0123(3) 0.0358(15) Uani 1 1 d . . .
H46A H 0.3574 0.1699 -0.0119 0.043 Uiso 1 1 calc R . .
H46B H 0.3911 0.2073 -0.0368 0.043 Uiso 1 1 calc R . .
C47 C 0.3419(2) 0.19211(18) 0.1094(3) 0.0301(14) Uani 1 1 d . . .
C48 C 0.3897(3) 0.2500 0.0759(4) 0.033(2) Uani 1 2 d S . .
H48 H 0.4296 0.2500 0.0631 0.039 Uiso 1 2 calc SR . .
C49 C 0.3828(3) 0.2500 0.1542(4) 0.0291(19) Uani 1 2 d S . .
H49 H 0.4194 0.2500 0.1769 0.035 Uiso 1 2 calc SR . .
C50 C 0.3384(2) 0.19845(17) 0.2327(3) 0.0277(13) Uani 1 1 d . . .
H50A H 0.3372 0.1694 0.2318 0.033 Uiso 1 1 calc R . .
H50B H 0.3679 0.2064 0.2634 0.033 Uiso 1 1 calc R . .
N1 N 0.29164(19) -0.03544(14) 0.3089(2) 0.0279(11) Uani 1 1 d . . .
N2 N 0.19935(18) -0.04085(14) 0.3243(2) 0.0282(11) Uani 1 1 d . . .
N3 N 0.31313(19) -0.07208(13) 0.4111(2) 0.0237(10) Uani 1 1 d . . .
N4 N 0.22260(19) -0.06626(13) 0.4361(2) 0.0270(11) Uani 1 1 d . . .
N5 N 0.12763(18) -0.00181(13) 0.3821(2) 0.0264(11) Uani 1 1 d . . .
N6 N 0.09971(19) 0.05446(13) 0.4323(2) 0.0251(11) Uani 1 1 d . . .
N7 N 0.14228(19) -0.03464(13) 0.4913(2) 0.0272(11) Uani 1 1 d . . .
N8 N 0.12501(18) 0.02456(14) 0.5387(2) 0.0268(11) Uani 1 1 d . . .
N9 N 0.14343(18) 0.11381(13) 0.4786(2) 0.0252(11) Uani 1 1 d . . .
N10 N 0.21994(19) 0.15252(13) 0.4888(2) 0.0254(11) Uani 1 1 d . . .
N11 N 0.15707(18) 0.08587(14) 0.5901(2) 0.0264(11) Uani 1 1 d . . .
N12 N 0.23958(18) 0.11831(14) 0.5943(2) 0.0270(11) Uani 1 1 d . . .
N13 N 0.31955(19) 0.15097(13) 0.4653(2) 0.0266(11) Uani 1 1 d . . .
N14 N 0.39308(19) 0.12212(13) 0.4165(2) 0.0265(11) Uani 1 1 d . . .
N15 N 0.34060(18) 0.11949(12) 0.5730(2) 0.0218(10) Uani 1 1 d . . .
N16 N 0.40565(18) 0.08362(13) 0.5205(2) 0.0247(11) Uani 1 1 d . . .
N17 N 0.41330(19) 0.05865(13) 0.3612(2) 0.0274(11) Uani 1 1 d . . .
N18 N 0.37934(19) 0.00271(15) 0.3171(2) 0.0296(11) Uani 1 1 d . . .
N19 N 0.43745(18) 0.02318(14) 0.4642(2) 0.0252(11) Uani 1 1 d . . .
N20 N 0.39916(19) -0.03208(13) 0.4228(2) 0.0257(11) Uani 1 1 d . . .
N21 N 0.28496(18) 0.21349(12) 0.2565(2) 0.0238(11) Uani 1 1 d . . .
N22 N 0.19347(18) 0.21332(13) 0.2829(2) 0.0241(10) Uani 1 1 d . . .
N23 N 0.09900(19) 0.21328(13) 0.2363(2) 0.0247(11) Uani 1 1 d . . .
N24 N 0.05072(19) 0.21383(13) 0.1413(2) 0.0286(11) Uani 1 1 d . . .
N25 N 0.0584(2) 0.21312(13) 0.0210(2) 0.0294(11) Uani 1 1 d . . .
N26 N 0.1217(2) 0.21330(13) -0.0599(2) 0.0298(11) Uani 1 1 d . . .
N27 N 0.2213(2) 0.21318(14) -0.0882(2) 0.0335(12) Uani 1 1 d . . .
N28 N 0.3080(2) 0.21326(14) -0.0472(2) 0.0308(12) Uani 1 1 d . . .
N29 N 0.3624(2) 0.21327(14) 0.0560(2) 0.0308(11) Uani 1 1 d . . .
N30 N 0.35197(18) 0.21333(14) 0.1660(2) 0.0294(11) Uani 1 1 d . . .
O1 O 0.23158(16) 0.00984(11) 0.25747(17) 0.0293(9) Uani 1 1 d . . .
O2 O 0.13649(16) 0.05834(11) 0.32626(18) 0.0301(9) Uani 1 1 d . . .
O3 O 0.18823(16) 0.13681(11) 0.38322(18) 0.0291(9) Uani 1 1 d . . .
O4 O 0.31857(17) 0.14253(11) 0.35052(19) 0.0328(10) Uani 1 1 d . . .
O5 O 0.34625(16) 0.06287(11) 0.27778(19) 0.0345(10) Uani 1 1 d . . .
O6 O 0.28752(16) -0.06791(11) 0.52202(18) 0.0299(9) Uani 1 1 d . . .
O7 O 0.18446(16) -0.01976(11) 0.59215(19) 0.0338(10) Uani 1 1 d . . .
O8 O 0.23068(15) 0.05873(11) 0.65152(18) 0.0312(9) Uani 1 1 d . . .
O9 O 0.36201(16) 0.05664(11) 0.61310(19) 0.0327(10) Uani 1 1 d . . .
O10 O 0.39804(16) -0.02220(11) 0.53739(17) 0.0288(9) Uani 1 1 d . . .
O11 O 0.22966(15) 0.16001(11) 0.22259(18) 0.0264(9) Uani 1 1 d . . .
O12 O 0.10794(15) 0.15896(11) 0.16450(19) 0.0306(9) Uani 1 1 d . . .
O13 O 0.11894(16) 0.15872(12) 0.01042(19) 0.0320(9) Uani 1 1 d . . .
O14 O 0.25117(17) 0.15746(12) -0.02886(19) 0.0355(10) Uani 1 1 d . . .
O15 O 0.31847(17) 0.15922(12) 0.10634(19) 0.0336(10) Uani 1 1 d . . .
C51 C 0.4981(3) 0.1003(2) 0.2197(3) 0.057(2) Uani 1 1 d D . .
H51 H 0.5117 0.1072 0.2617 0.069 Uiso 1 1 calc R . .
C52 C 0.4947(3) 0.0606(2) 0.1994(4) 0.079(3) Uani 1 1 d D . .
H52 H 0.5077 0.0411 0.2288 0.095 Uiso 1 1 calc R . .
C53 C 0.4735(3) 0.0479(3) 0.1386(4) 0.105(4) Uani 1 1 d D . .
C54 C 0.4574(3) 0.07975(19) 0.0982(4) 0.058(2) Uani 1 1 d D . .
H54 H 0.4437 0.0728 0.0563 0.070 Uiso 1 1 calc R . .
C55 C 0.4592(3) 0.1205(2) 0.1118(3) 0.0477(18) Uani 1 1 d D . .
H55 H 0.4474 0.1400 0.0816 0.057 Uiso 1 1 calc R . .
C56 C 0.4802(3) 0.1295(3) 0.1748(3) 0.081(3) Uani 1 1 d D . .
C57 C 0.4837(5) 0.1666(6) 0.1941(6) 0.167(8) Uani 1 1 d . . .
O16 O 0.4765(2) 0.00696(14) 0.1175(3) 0.0587(14) Uani 1 1 d . . .
H16 H 0.4922 -0.0064 0.1463 0.088 Uiso 1 1 calc R . .
O17 O 0.4901(2) 0.19693(15) 0.1512(3) 0.0558(13) Uani 1 1 d . . .
H17 H 0.4966 0.1880 0.1138 0.084 Uiso 1 1 calc R . .
O18 O 0.4716(3) 0.18170(18) 0.2530(4) 0.106(2) Uani 1 1 d . . .

loop_
_atom_site_aniso_label
_atom_site_aniso_U_11
_atom_site_aniso_U_22
_atom_site_aniso_U_33
_atom_site_aniso_U_23
_atom_site_aniso_U_13
_atom_site_aniso_U_12
O1W 0.048(3) 0.030(2) 0.026(2) -0.0004(18) -0.0052(19) 0.007(2)
O2W 0.112(5) 0.145(6) 0.038(3) -0.011(3) -0.003(3) 0.081(5)
O3W 0.136(8) 0.147(8) 0.301(13) -0.089(8) 0.042(8) -0.023(6)
O4W 0.095(8) 0.070(11) 0.105(9) -0.002(6) 0.003(7) -0.007(6)
O5W 0.038(3) 0.033(3) 0.089(4) 0.006(2) -0.005(2) -0.001(2)
K1 0.0349(8) 0.0252(7) 0.0355(7) 0.0031(6) 0.0021(6) 0.0029(6)
K2 0.0341(8) 0.0354(8) 0.0318(7) -0.0079(6) -0.0030(6) 0.0070(6)
K3 0.0312(7) 0.0359(8) 0.0239(6) -0.0007(6) -0.0009(5) 0.0042(6)
I1 0.0218(3) 0.0291(3) 0.0620(4) 0.000 -0.0062(3) 0.000
I2 0.0415(6) 0.0505(7) 0.0464(5) 0.000 0.0066(3) 0.000
I2' 0.38(7) 0.13(3) 0.035(9) 0.023(12) 0.027(19) 0.15(4)
O6W 0.067(9) 0.048(8) 0.057(7) -0.004(6) -0.005(6) -0.003(6)
O7W 0.045(9) 0.113(13) 0.105(12) 0.021(10) -0.009(8) 0.004(8)
I3 0.0387(3) 0.0525(3) 0.0525(3) 0.0013(2) -0.0041(2) 0.0027(2)
I4 0.084(2) 0.117(3) 0.0412(12) -0.0085(17) 0.0005(13) -0.0549(19)
I4A 0.046(5) 0.332(18) 0.074(5) 0.071(6) 0.014(3) -0.008(5)
I4B 0.024(3) 0.090(5) 0.063(3) 0.039(3) -0.0012(19) 0.003(3)
C1 0.035(4) 0.027(3) 0.021(3) -0.007(3) 0.001(3) 0.001(3)
C2 0.031(3) 0.023(3) 0.028(3) -0.005(3) -0.006(3) 0.006(3)
C3 0.038(4) 0.017(3) 0.032(3) -0.003(3) -0.008(3) 0.002(3)
C4 0.036(4) 0.013(3) 0.028(3) -0.001(2) -0.006(3) 0.003(2)
C5 0.030(3) 0.037(4) 0.026(3) 0.004(3) -0.011(3) -0.002(3)
C6 0.035(4) 0.025(3) 0.035(3) 0.012(3) -0.007(3) -0.004(3)
C7 0.020(3) 0.027(3) 0.021(3) 0.003(3) -0.007(2) -0.005(2)
C8 0.020(3) 0.031(3) 0.030(3) 0.002(3) 0.000(2) -0.003(2)
C9 0.020(3) 0.027(3) 0.026(3) 0.001(3) -0.001(2) 0.001(2)
C10 0.023(3) 0.032(4) 0.034(4) 0.012(3) 0.008(3) 0.001(3)
C11 0.022(3) 0.030(3) 0.027(3) 0.006(3) -0.001(2) 0.003(3)
C12 0.024(3) 0.035(4) 0.029(3) 0.006(3) 0.000(3) 0.001(3)
C13 0.021(3) 0.022(3) 0.031(3) 0.004(3) 0.000(3) 0.004(2)
C14 0.022(3) 0.027(3) 0.020(3) 0.000(2) 0.002(2) 0.006(2)
C15 0.025(3) 0.027(3) 0.024(3) 0.000(3) 0.000(2) 0.006(2)
C16 0.028(3) 0.028(3) 0.017(3) 0.002(3) 0.002(2) 0.001(3)
C17 0.024(3) 0.022(3) 0.030(3) 0.007(3) -0.002(2) 0.005(2)
C18 0.033(3) 0.033(3) 0.018(3) -0.002(3) -0.007(2) 0.007(3)
C19 0.026(3) 0.019(3) 0.025(3) 0.002(2) 0.000(3) -0.006(2)
C20 0.025(3) 0.021(3) 0.035(3) -0.005(3) -0.011(3) -0.001(2)
C21 0.023(3) 0.024(3) 0.026(3) 0.005(3) -0.003(2) -0.003(2)
C22 0.019(3) 0.035(4) 0.021(3) -0.007(3) -0.004(2) -0.003(3)
C23 0.026(3) 0.034(4) 0.022(3) 0.012(3) 0.003(2) -0.004(3)
C24 0.020(3) 0.033(4) 0.027(3) 0.004(3) -0.002(2) 0.003(3)
C25 0.031(4) 0.047(4) 0.019(3) -0.003(3) 0.005(3) 0.008(3)
C26 0.014(3) 0.043(4) 0.024(3) 0.005(3) 0.003(2) 0.004(3)
C27 0.026(3) 0.035(4) 0.023(3) -0.007(3) 0.000(2) 0.003(3)
C28 0.023(3) 0.020(3) 0.036(4) 0.000(3) -0.005(3) 0.005(2)
C29 0.027(3) 0.049(4) 0.016(3) 0.000(3) 0.002(2) 0.007(3)
C30 0.036(4) 0.022(3) 0.021(3) -0.002(2) -0.004(2) 0.006(3)
C31 0.029(3) 0.023(3) 0.018(3) 0.010(3) -0.002(2) -0.001(3)
C32 0.033(5) 0.023(4) 0.018(4) 0.000 -0.009(3) 0.000
C33 0.025(4) 0.022(4) 0.024(4) 0.000 -0.002(3) 0.000
C34 0.024(3) 0.023(3) 0.029(3) 0.006(3) 0.007(3) -0.002(2)
C35 0.017(3) 0.023(3) 0.031(3) 0.001(3) 0.000(2) -0.004(2)
C36 0.013(4) 0.023(4) 0.032(4) 0.000 -0.001(3) 0.000
C37 0.017(4) 0.019(4) 0.035(5) 0.000 0.007(3) 0.000
C38 0.024(3) 0.019(3) 0.031(3) 0.002(2) -0.007(2) -0.004(2)
C39 0.035(4) 0.023(3) 0.027(3) -0.004(3) -0.003(3) -0.004(3)
C40 0.027(5) 0.026(5) 0.025(4) 0.000 -0.012(4) 0.000
C41 0.042(5) 0.026(5) 0.026(4) 0.000 -0.015(4) 0.000
C42 0.042(4) 0.027(3) 0.023(3) -0.005(3) -0.005(3) 0.000(3)
C43 0.039(4) 0.035(4) 0.018(3) -0.011(3) 0.004(3) 0.006(3)
C44 0.051(6) 0.032(5) 0.028(5) 0.000 0.012(4) 0.000
C45 0.032(5) 0.029(5) 0.016(4) 0.000 0.011(3) 0.000
C46 0.036(4) 0.037(4) 0.034(3) -0.002(3) 0.010(3) 0.014(3)
C47 0.022(3) 0.034(4) 0.034(4) 0.004(3) 0.006(3) 0.009(3)
C48 0.024(5) 0.032(5) 0.042(5) 0.000 0.005(4) 0.000
C49 0.020(4) 0.028(5) 0.039(5) 0.000 -0.003(4) 0.000
C50 0.024(3) 0.027(3) 0.032(3) 0.002(3) 0.000(3) 0.000(3)
N1 0.027(3) 0.036(3) 0.021(2) 0.004(2) 0.003(2) 0.003(2)
N2 0.023(3) 0.034(3) 0.027(3) 0.004(2) -0.008(2) -0.001(2)
N3 0.029(3) 0.024(3) 0.018(2) 0.002(2) -0.005(2) 0.005(2)
N4 0.029(3) 0.028(3) 0.024(2) 0.003(2) -0.007(2) 0.000(2)
N5 0.027(3) 0.027(3) 0.025(3) 0.003(2) -0.001(2) 0.005(2)
N6 0.034(3) 0.020(3) 0.021(2) 0.006(2) 0.001(2) 0.005(2)
N7 0.023(3) 0.024(3) 0.035(3) 0.006(2) -0.002(2) 0.004(2)
N8 0.025(3) 0.034(3) 0.021(2) 0.007(2) 0.001(2) 0.010(2)
N9 0.022(3) 0.031(3) 0.022(2) 0.003(2) -0.001(2) -0.002(2)
N10 0.028(3) 0.025(3) 0.024(2) 0.003(2) -0.002(2) -0.001(2)
N11 0.022(3) 0.031(3) 0.026(3) 0.003(2) 0.000(2) -0.001(2)
N12 0.021(3) 0.033(3) 0.026(2) 0.005(2) -0.006(2) 0.004(2)
N13 0.030(3) 0.020(3) 0.029(3) 0.006(2) -0.004(2) 0.003(2)
N14 0.022(3) 0.030(3) 0.028(3) 0.006(2) -0.001(2) 0.001(2)
N15 0.023(3) 0.019(3) 0.023(2) 0.003(2) 0.0027(19) 0.007(2)
N16 0.021(3) 0.023(3) 0.030(3) 0.006(2) 0.000(2) -0.004(2)
N17 0.027(3) 0.031(3) 0.024(3) 0.001(2) 0.002(2) -0.001(2)
N18 0.029(3) 0.037(3) 0.023(3) 0.001(2) -0.003(2) 0.007(2)
N19 0.025(3) 0.031(3) 0.019(2) 0.003(2) -0.001(2) 0.004(2)
N20 0.032(3) 0.025(3) 0.020(2) 0.000(2) 0.001(2) -0.003(2)
N21 0.022(3) 0.017(2) 0.032(3) 0.001(2) 0.000(2) 0.004(2)
N22 0.023(3) 0.021(3) 0.028(3) -0.004(2) 0.004(2) -0.003(2)
N23 0.029(3) 0.022(3) 0.022(2) -0.001(2) -0.002(2) 0.005(2)
N24 0.028(3) 0.024(3) 0.034(3) -0.001(2) -0.002(2) 0.013(2)
N25 0.036(3) 0.022(3) 0.030(3) 0.001(2) 0.001(2) 0.009(2)
N26 0.035(3) 0.024(3) 0.031(3) 0.003(2) -0.004(2) 0.004(2)
N27 0.038(3) 0.027(3) 0.035(3) -0.001(2) 0.003(2) -0.003(2)
N28 0.030(3) 0.028(3) 0.034(3) 0.001(2) -0.003(2) -0.003(2)
N29 0.030(3) 0.032(3) 0.030(3) -0.001(2) 0.001(2) -0.004(2)
N30 0.022(3) 0.038(3) 0.028(3) 0.002(2) -0.003(2) -0.001(2)
O1 0.036(2) 0.030(2) 0.022(2) 0.0033(18) -0.0034(17) 0.0095(19)
O2 0.038(2) 0.029(2) 0.023(2) -0.0010(18) -0.0018(18) -0.0008(19)
O3 0.036(2) 0.031(2) 0.021(2) 0.0032(17) -0.0024(18) 0.0027(18)
O4 0.038(2) 0.031(2) 0.030(2) 0.0052(18) 0.0000(19) -0.0008(19)
O5 0.038(2) 0.035(2) 0.031(2) 0.0027(19) -0.0051(19) 0.012(2)
O6 0.034(2) 0.031(2) 0.024(2) 0.0073(18) -0.0041(18) 0.0023(18)
O7 0.034(2) 0.034(2) 0.033(2) 0.0072(19) -0.0081(19) 0.0063(19)
O8 0.029(2) 0.033(2) 0.032(2) 0.0090(19) -0.0002(18) 0.0044(19)
O9 0.032(2) 0.032(2) 0.034(2) 0.012(2) -0.0003(18) 0.0031(19)
O10 0.041(2) 0.029(2) 0.017(2) 0.0019(17) 0.0030(17) 0.0004(19)
O11 0.032(2) 0.018(2) 0.030(2) -0.0049(17) 0.0004(18) -0.0002(17)
O12 0.030(2) 0.022(2) 0.040(2) -0.0028(19) -0.0034(19) 0.0082(18)
O13 0.035(2) 0.028(2) 0.033(2) 0.0027(19) -0.0026(18) 0.0054(19)
O14 0.041(3) 0.028(2) 0.037(2) 0.005(2) 0.000(2) -0.001(2)
O15 0.037(2) 0.026(2) 0.038(2) 0.0008(19) 0.0029(19) -0.003(2)
C51 0.026(4) 0.122(8) 0.024(4) -0.007(4) -0.001(3) 0.014(4)
C52 0.047(5) 0.103(8) 0.087(7) -0.011(6) 0.032(5) -0.006(5)
C53 0.021(4) 0.233(15) 0.062(6) -0.016(8) 0.009(4) -0.008(7)
C54 0.027(4) 0.078(6) 0.069(5) 0.029(5) 0.002(4) 0.002(4)
C55 0.032(4) 0.065(5) 0.046(4) -0.006(4) 0.003(3) 0.004(4)
C56 0.030(4) 0.150(9) 0.064(6) -0.073(7) -0.001(4) 0.019(5)
C57 0.078(8) 0.35(2) 0.072(8) -0.104(13) 0.035(7) -0.102(12)
O16 0.052(3) 0.047(3) 0.077(4) -0.029(3) 0.002(3) -0.011(3)
O17 0.047(3) 0.063(3) 0.057(3) -0.018(3) 0.007(3) -0.001(3)
O18 0.097(5) 0.077(5) 0.143(7) -0.004(4) -0.015(5) -0.007(4)

loop_
_atom_type_symbol
_atom_type_description
_atom_type_scat_dispersion_real
_atom_type_scat_dispersion_imag
_atom_type_scat_source
C C 0.0033 0.0016 'International Tables Vol C Tables 4.2.6.8 and 6.1.1.4'
H H 0.0000 0.0000 'International Tables Vol C Tables 4.2.6.8 and 6.1.1.4'
N N 0.0061 0.0033 'International Tables Vol C Tables 4.2.6.8 and 6.1.1.4'
O O 0.0106 0.0060 'International Tables Vol C Tables 4.2.6.8 and 6.1.1.4'
K K 0.2009 0.2494 'International Tables Vol C Tables 4.2.6.8 and 6.1.1.4'
I I -0.4742 1.8119 'International Tables Vol C Tables 4.2.6.8 and 6.1.1.4'

loop_
_geom_angle_atom_site_label_1
_geom_angle_atom_site_label_2
_geom_angle_atom_site_label_3
_geom_angle
_geom_angle_site_symmetry_1
_geom_angle_site_symmetry_3
_geom_angle_publ_flag
K1 O1W K2 103.23(13) . . ?
K1 O1W K3 94.33(12) . . ?
K2 O1W K3 91.94(12) . . ?
O4W O4W K2 179.0(2) 7_565 . ?
O5 K1 O11 110.28(12) . . ?
O5 K1 O3 133.21(12) . . ?
O11 K1 O3 79.31(11) . . ?
O5 K1 O1W 66.84(12) . . ?
O11 K1 O1W 66.03(11) . . ?
O3 K1 O1W 145.14(12) . . ?
O5 K1 O1 73.50(12) . . ?
O11 K1 O1 135.20(12) . . ?
O3 K1 O1 132.05(12) . . ?
O1W K1 O1 76.26(11) . . ?
O5 K1 O2 135.58(12) . . ?
O11 K1 O2 112.09(12) . . ?
O3 K1 O2 68.47(11) . . ?
O1W K1 O2 120.62(12) . . ?
O1 K1 O2 67.42(11) . . ?
O5 K1 O4 68.91(12) . . ?
O11 K1 O4 75.70(11) . . ?
O3 K1 O4 69.78(12) . . ?
O1W K1 O4 103.47(12) . . ?
O1 K1 O4 138.61(12) . . ?
O2 K1 O4 134.83(12) . . ?
O5 K1 C31 110.63(13) . . ?
O11 K1 C31 17.52(11) . . ?
O3 K1 C31 65.77(12) . . ?
O1W K1 C31 80.81(12) . . ?
O1 K1 C31 152.71(12) . . ?
O2 K1 C31 113.79(12) . . ?
O4 K1 C31 61.44(12) . . ?
O5 K1 K2 103.46(9) . . ?
O11 K1 K2 38.04(8) . . ?
O3 K1 K2 109.21(8) . . ?
O1W K1 K2 38.40(8) . . ?
O1 K1 K2 97.16(8) . . ?
O2 K1 K2 101.57(9) . . ?
O4 K1 K2 107.72(9) . . ?
C31 K1 K2 55.56(9) . . ?
O5 K1 K3 84.79(9) . . ?
O11 K1 K3 96.97(9) . . ?
O3 K1 K3 141.01(9) . . ?
O1W K1 K3 46.47(9) . . ?
O1 K1 K3 38.23(8) . . ?
O2 K1 K3 77.56(8) . . ?
O4 K1 K3 147.41(9) . . ?
C31 K1 K3 114.48(9) . . ?
K2 K1 K3 58.93(3) . . ?
O13 K2 O11 132.11(12) . . ?
O13 K2 O6 86.86(12) . 2_554 ?
O11 K2 O6 135.25(12) . 2_554 ?
O13 K2 O1W 157.13(13) . . ?
O11 K2 O1W 65.25(11) . . ?
O6 K2 O1W 71.94(11) 2_554 . ?
O13 K2 O12 68.61(12) . . ?
O11 K2 O12 68.61(11) . . ?
O6 K2 O12 122.89(12) 2_554 . ?
O1W K2 O12 115.67(12) . . ?
O13 K2 O14 71.75(12) . . ?
O11 K2 O14 132.69(12) . . ?
O6 K2 O14 72.87(12) 2_554 . ?
O1W K2 O14 108.58(12) . . ?
O12 K2 O14 135.67(12) . . ?
O13 K2 O15 134.52(13) . . ?
O11 K2 O15 68.85(11) . . ?
O6 K2 O15 101.23(12) 2_554 . ?
O1W K2 O15 60.69(12) . . ?
O12 K2 O15 133.07(12) . . ?
O14 K2 O15 68.36(12) . . ?
O13 K2 O4W 74.3(2) . . ?
O11 K2 O4W 75.1(2) . . ?
O6 K2 O4W 146.9(2) 2_554 . ?
O1W K2 O4W 128.4(2) . . ?
O12 K2 O4W 75.5(2) . . ?
O14 K2 O4W 75.4(2) . . ?
O15 K2 O4W 75.3(2) . . ?
O13 K2 C4 78.69(12) . 2_554 ?
O11 K2 C4 148.20(13) . 2_554 ?
O6 K2 C4 17.45(11) 2_554 2_554 ?
O1W K2 C4 82.96(12) . 2_554 ?
O12 K2 C4 130.99(13) . 2_554 ?
O14 K2 C4 55.76(12) . 2_554 ?
O15 K2 C4 95.88(13) . 2_554 ?
O4W K2 C4 129.5(2) . 2_554 ?
O13 K2 K3 109.94(9) . . ?
O11 K2 K3 97.95(8) . . ?
O6 K2 K3 40.29(8) 2_554 . ?
O1W K2 K3 47.81(9) . . ?
O12 K2 K3 100.37(9) . . ?
O14 K2 K3 111.23(9) . . ?
O15 K2 K3 104.22(9) . . ?
O4W K2 K3 172.8(2) . . ?
C4 K2 K3 57.62(9) 2_554 . ?
O13 K2 K1 143.65(9) . . ?
O11 K2 K1 37.11(8) . . ?
O6 K2 K1 99.16(9) 2_554 . ?
O1W K2 K1 38.37(8) . . ?
O12 K2 K1 78.34(8) . . ?
O14 K2 K1 144.32(9) . . ?
O15 K2 K1 79.73(9) . . ?
O4W K2 K1 112.2(2) . . ?
C4 K2 K1 114.82(9) 2_554 . ?
K3 K2 K1 60.84(3) . . ?
O7 K3 O1 89.89(12) 2_554 . ?
O7 K3 O9 127.40(12) 2_554 2_554 ?
O1 K3 O9 101.39(12) . 2_554 ?
O7 K3 O6 71.79(12) 2_554 2_554 ?
O1 K3 O6 135.17(12) . 2_554 ?
O9 K3 O6 122.44(12) 2_554 2_554 ?
O7 K3 O2W 132.93(18) 2_554 . ?
O1 K3 O2W 73.49(13) . . ?
O9 K3 O2W 99.28(18) 2_554 . ?
O6 K3 O2W 89.42(15) 2_554 . ?
O7 K3 O8 66.55(11) 2_554 2_554 ?
O1 K3 O8 70.62(11) . 2_554 ?
O9 K3 O8 69.40(11) 2_554 2_554 ?
O6 K3 O8 130.59(11) 2_554 2_554 ?
O2W K3 O8 138.88(14) . 2_554 ?
O7 K3 O10 128.98(11) 2_554 2_554 ?
O1 K3 O10 139.50(11) . 2_554 ?
O9 K3 O10 66.25(11) 2_554 2_554 ?
O6 K3 O10 63.41(11) 2_554 2_554 ?
O2W K3 O10 71.08(14) . 2_554 ?
O8 K3 O10 130.13(11) 2_554 2_554 ?
O7 K3 O1W 55.78(11) 2_554 . ?
O1 K3 O1W 70.35(11) . . ?
O9 K3 O1W 171.59(11) 2_554 . ?
O6 K3 O1W 65.48(10) 2_554 . ?
O2W K3 O1W 77.15(17) . . ?
O8 K3 O1W 108.18(11) 2_554 . ?
O10 K3 O1W 118.82(11) 2_554 . ?
O7 K3 K2 82.20(9) 2_554 . ?
O1 K3 K2 99.02(9) . . ?
O9 K3 K2 143.57(9) 2_554 . ?
O6 K3 K2 39.52(8) 2_554 . ?
O2W K3 K2 58.52(15) . . ?
O8 K3 K2 146.60(9) 2_554 . ?
O10 K3 K2 78.64(8) 2_554 . ?
O1W K3 K2 40.25(7) . . ?
O7 K3 K1 85.55(8) 2_554 . ?
O1 K3 K1 38.80(8) . . ?
O9 K3 K1 132.75(9) 2_554 . ?
O6 K3 K1 97.83(8) 2_554 . ?
O2W K3 K1 53.92(13) . . ?
O8 K3 K1 104.08(8) 2_554 . ?
O10 K3 K1 122.45(8) 2_554 . ?
O1W K3 K1 39.20(7) . . ?
K2 K3 K1 60.22(3) . . ?
I2' I2' O7W 109.2(7) 7_565 . ?
O1 C1 N2 126.2(5) . . ?
O1 C1 N1 126.5(5) . . ?
N2 C1 N1 107.3(5) . . ?
N1 C2 N3 115.4(4) . . ?
N1 C2 C3 103.5(4) . . ?
N3 C2 C3 101.9(4) . . ?
N1 C2 H2 111.7 . . ?
N3 C2 H2 111.7 . . ?
C3 C2 H2 111.7 . . ?
N4 C3 N2 114.8(4) . . ?
N4 C3 C2 103.9(4) . . ?
N2 C3 C2 102.4(4) . . ?
N4 C3 H3 111.7 . . ?
N2 C3 H3 111.7 . . ?
C2 C3 H3 111.7 . . ?
O6 C4 N3 126.4(5) . . ?
O6 C4 N4 125.5(5) . . ?
N3 C4 N4 108.1(5) . . ?
O6 C4 K2 42.2(3) . 2 ?
N3 C4 K2 115.6(3) . 2 ?
N4 C4 K2 117.1(3) . 2 ?
N2 C5 N5 113.4(4) . . ?
N2 C5 H5A 108.9 . . ?
N5 C5 H5A 108.9 . . ?
N2 C5 H5B 108.9 . . ?
N5 C5 H5B 108.9 . . ?
H5A C5 H5B 107.7 . . ?
N7 C6 N4 114.3(4) . . ?
N7 C6 H6A 108.7 . . ?
N4 C6 H6A 108.7 . . ?
N7 C6 H6B 108.7 . . ?
N4 C6 H6B 108.7 . . ?
H6A C6 H6B 107.6 . . ?
O2 C7 N6 125.7(5) . . ?
O2 C7 N5 125.3(5) . . ?
N6 C7 N5 108.9(5) . . ?
N7 C8 N5 115.8(4) . . ?
N7 C8 C9 103.9(4) . . ?
N5 C8 C9 104.0(4) . . ?
N7 C8 H8 110.9 . . ?
N5 C8 H8 110.9 . . ?
C9 C8 H8 110.9 . . ?
N6 C9 N8 113.5(4) . . ?
N6 C9 C8 103.3(4) . . ?
N8 C9 C8 103.3(4) . . ?
N6 C9 H9 112.0 . . ?
N8 C9 H9 112.0 . . ?
C8 C9 H9 112.0 . . ?
O7 C10 N7 126.7(5) . . ?
O7 C10 N8 124.3(6) . . ?
N7 C10 N8 109.0(5) . . ?
N9 C11 N6 113.9(4) . . ?
N9 C11 H11A 108.8 . . ?
N6 C11 H11A 108.8 . . ?
N9 C11 H11B 108.8 . . ?
N6 C11 H11B 108.8 . . ?
H11A C11 H11B 107.7 . . ?
N11 C12 N8 113.5(4) . . ?
N11 C12 H12A 108.9 . . ?
N8 C12 H12A 108.9 . . ?
N11 C12 H12B 108.9 . . ?
N8 C12 H12B 108.9 . . ?
H12A C12 H12B 107.7 . . ?
O3 C13 N10 126.2(5) . . ?
O3 C13 N9 125.3(5) . . ?
N10 C13 N9 108.5(5) . . ?
N11 C14 N9 114.8(4) . . ?
N11 C14 C15 103.7(4) . . ?
N9 C14 C15 103.4(4) . . ?
N11 C14 H14 111.5 . . ?
N9 C14 H14 111.5 . . ?
C15 C14 H14 111.5 . . ?
N10 C15 N12 115.0(4) . . ?
N10 C15 C14 103.1(4) . . ?
N12 C15 C14 102.6(4) . . ?
N10 C15 H15 111.8 . . ?
N12 C15 H15 111.8 . . ?
C14 C15 H15 111.8 . . ?
O8 C16 N12 126.1(5) . . ?
O8 C16 N11 126.6(5) . . ?
N12 C16 N11 107.4(5) . . ?
N10 C17 N13 113.3(4) . . ?
N10 C17 H17A 108.9 . . ?
N13 C17 H17A 108.9 . . ?
N10 C17 H17B 108.9 . . ?
N13 C17 H17B 108.9 . . ?
H17A C17 H17B 107.7 . . ?
N15 C18 N12 115.1(4) . . ?
N15 C18 H18A 108.5 . . ?
N12 C18 H18A 108.5 . . ?
N15 C18 H18B 108.5 . . ?
N12 C18 H18B 108.5 . . ?
H18A C18 H18B 107.5 . . ?
O4 C19 N14 125.9(5) . . ?
O4 C19 N13 125.2(5) . . ?
N14 C19 N13 108.9(5) . . ?
N15 C20 N13 115.1(4) . . ?
N15 C20 C21 103.7(4) . . ?
N13 C20 C21 102.5(4) . . ?
N15 C20 H20 111.6 . . ?
N13 C20 H20 111.6 . . ?
C21 C20 H20 111.6 . . ?
N14 C21 N16 115.8(4) . . ?
N14 C21 C20 103.7(4) . . ?
N16 C21 C20 102.4(4) . . ?
N14 C21 H21 111.4 . . ?
N16 C21 H21 111.4 . . ?
C20 C21 H21 111.4 . . ?
O9 C22 N15 125.4(5) . . ?
O9 C22 N16 125.6(5) . . ?
N15 C22 N16 109.0(5) . . ?
N14 C23 N17 114.9(4) . . ?
N14 C23 H23A 108.5 . . ?
N17 C23 H23A 108.5 . . ?
N14 C23 H23B 108.5 . . ?
N17 C23 H23B 108.5 . . ?
H23A C23 H23B 107.5 . . ?
N16 C24 N19 113.0(4) . . ?
N16 C24 H24A 109.0 . . ?
N19 C24 H24A 109.0 . . ?
N16 C24 H24B 109.0 . . ?
N19 C24 H24B 109.0 . . ?
H24A C24 H24B 107.8 . . ?
O5 C25 N18 125.8(6) . . ?
O5 C25 N17 125.6(6) . . ?
N18 C25 N17 108.5(5) . . ?
N19 C26 N17 114.6(4) . . ?
N19 C26 C27 103.8(4) . . ?
N17 C26 C27 104.7(4) . . ?
N19 C26 H26 111.1 . . ?
N17 C26 H26 111.1 . . ?
C27 C26 H26 111.1 . . ?
N20 C27 N18 115.7(4) . . ?
N20 C27 C26 103.2(4) . . ?
N18 C27 C26 102.0(4) . . ?
N20 C27 H27 111.7 . . ?
N18 C27 H27 111.7 . . ?
C26 C27 H27 111.7 . . ?
O10 C28 N20 127.3(5) . . ?
O10 C28 N19 124.4(5) . . ?
N20 C28 N19 108.3(5) . . ?
N1 C29 N18 114.8(4) . . ?
N1 C29 H29A 108.6 . . ?
N18 C29 H29A 108.6 . . ?
N1 C29 H29B 108.6 . . ?
N18 C29 H29B 108.6 . . ?
H29A C29 H29B 107.6 . . ?
N3 C30 N20 115.0(4) . . ?
N3 C30 H30A 108.5 . . ?
N20 C30 H30A 108.5 . . ?
N3 C30 H30B 108.5 . . ?
N20 C30 H30B 108.5 . . ?
H30A C30 H30B 107.5 . . ?
O11 C31 N21 126.0(5) . . ?
O11 C31 N22 125.3(5) . . ?
N21 C31 N22 108.7(5) . . ?
O11 C31 K1 41.2(2) . . ?
N21 C31 K1 116.5(3) . . ?
N22 C31 K1 114.2(3) . . ?
N21 C32 N21 114.0(6) . 7_565 ?
N21 C32 C33 103.3(4) . . ?
N21 C32 C33 103.3(4) 7_565 . ?
N21 C32 H32 111.8 . . ?
N21 C32 H32 111.8 7_565 . ?
C33 C32 H32 111.8 . . ?
N22 C33 N22 114.7(6) . 7_565 ?
N22 C33 C32 103.9(4) . . ?
N22 C33 C32 103.9(4) 7_565 . ?
N22 C33 H33 111.3 . . ?
N22 C33 H33 111.3 7_565 . ?
C32 C33 H33 111.3 . . ?
N22 C34 N23 114.4(4) . . ?
N22 C34 H34A 108.7 . . ?
N23 C34 H34A 108.7 . . ?
N22 C34 H34B 108.7 . . ?
N23 C34 H34B 108.7 . . ?
H34A C34 H34B 107.6 . . ?
O12 C35 N24 126.3(5) . . ?
O12 C35 N23 125.6(5) . . ?
N24 C35 N23 108.0(5) . . ?
N23 C36 N23 116.3(6) 7_565 . ?
N23 C36 C37 103.7(4) 7_565 . ?
N23 C36 C37 103.7(4) . . ?
N23 C36 H36 110.9 7_565 . ?
N23 C36 H36 110.9 . . ?
C37 C36 H36 110.9 . . ?
N24 C37 N24 114.0(6) . 7_565 ?
N24 C37 C36 103.4(4) . . ?
N24 C37 C36 103.4(4) 7_565 . ?
N24 C37 H37 111.8 . . ?
N24 C37 H37 111.8 7_565 . ?
C36 C37 H37 111.8 . . ?
N25 C38 N24 113.6(4) . . ?
N25 C38 H38A 108.9 . . ?
N24 C38 H38A 108.9 . . ?
N25 C38 H38B 108.9 . . ?
N24 C38 H38B 108.9 . . ?
H38A C38 H38B 107.7 . . ?
O13 C39 N25 127.5(5) . . ?
O13 C39 N26 124.3(5) . . ?
N25 C39 N26 108.2(5) . . ?
N25 C40 N25 116.0(6) 7_565 . ?
N25 C40 C41 103.6(4) 7_565 . ?
N25 C40 C41 103.6(4) . . ?
N25 C40 H40 111.0 7_565 . ?
N25 C40 H40 111.0 . . ?
C41 C40 H40 111.0 . . ?
N26 C41 N26 113.7(6) 7_565 . ?
N26 C41 C40 103.0(4) 7_565 . ?
N26 C41 C40 103.0(4) . . ?
N26 C41 H41 112.1 7_565 . ?
N26 C41 H41 112.1 . . ?
C40 C41 H41 112.1 . . ?
N26 C42 N27 113.7(4) . . ?
N26 C42 H42A 108.8 . . ?
N27 C42 H42A 108.8 . . ?
N26 C42 H42B 108.8 . . ?
N27 C42 H42B 108.8 . . ?
H42A C42 H42B 107.7 . . ?
O14 C43 N28 126.9(6) . . ?
O14 C43 N27 125.4(6) . . ?
N28 C43 N27 107.7(5) . . ?
N27 C44 N27 116.4(7) 7_565 . ?
N27 C44 C45 103.7(5) 7_565 . ?
N27 C44 C45 103.7(5) . . ?
N27 C44 H44 110.8 7_565 . ?
N27 C44 H44 110.8 . . ?
C45 C44 H44 110.8 . . ?
N28 C45 N28 115.3(6) 7_565 . ?
N28 C45 C44 103.1(4) 7_565 . ?
N28 C45 C44 103.1(4) . . ?
N28 C45 H45 111.5 7_565 . ?
N28 C45 H45 111.5 . . ?
C44 C45 H45 111.5 . . ?
N29 C46 N28 113.8(5) . . ?
N29 C46 H46A 108.8 . . ?
N28 C46 H46A 108.8 . . ?
N29 C46 H46B 108.8 . . ?
N28 C46 H46B 108.8 . . ?
H46A C46 H46B 107.7 . . ?
O15 C47 N30 125.8(5) . . ?
O15 C47 N29 125.4(6) . . ?
N30 C47 N29 108.8(5) . . ?
N29 C48 N29 116.4(7) . 7_565 ?
N29 C48 C49 103.2(4) . . ?
N29 C48 C49 103.2(4) 7_565 . ?
N29 C48 H48 111.1 . . ?
N29 C48 H48 111.1 7_565 . ?
C49 C48 H48 111.1 . . ?
N30 C49 N30 115.8(6) . 7_565 ?
N30 C49 C48 102.4(4) . . ?
N30 C49 C48 102.4(4) 7_565 . ?
N30 C49 H49 111.8 . . ?
N30 C49 H49 111.8 7_565 . ?
C48 C49 H49 111.8 . . ?
N21 C50 N30 112.2(4) . . ?
N21 C50 H50A 109.2 . . ?
N30 C50 H50A 109.2 . . ?
N21 C50 H50B 109.2 . . ?
N30 C50 H50B 109.2 . . ?
H50A C50 H50B 107.9 . . ?
C1 N1 C2 112.6(5) . . ?
C1 N1 C29 122.2(5) . . ?
C2 N1 C29 123.3(5) . . ?
C1 N2 C5 122.2(5) . . ?
C1 N2 C3 112.9(5) . . ?
C5 N2 C3 124.1(5) . . ?
C4 N3 C30 122.5(4) . . ?
C4 N3 C2 113.4(4) . . ?
C30 N3 C2 123.9(4) . . ?
C4 N4 C3 111.3(4) . . ?
C4 N4 C6 121.1(4) . . ?
C3 N4 C6 123.5(5) . . ?
C7 N5 C8 110.9(4) . . ?
C7 N5 C5 123.3(5) . . ?
C8 N5 C5 124.0(4) . . ?
C7 N6 C9 112.6(4) . . ?
C7 N6 C11 122.6(4) . . ?
C9 N6 C11 124.3(4) . . ?
C10 N7 C6 122.3(5) . . ?
C10 N7 C8 111.9(5) . . ?
C6 N7 C8 125.1(5) . . ?
C10 N8 C12 122.0(5) . . ?
C10 N8 C9 111.3(5) . . ?
C12 N8 C9 123.7(4) . . ?
C13 N9 C11 120.8(4) . . ?
C13 N9 C14 111.3(4) . . ?
C11 N9 C14 125.6(4) . . ?
C13 N10 C17 122.9(4) . . ?
C13 N10 C15 113.1(4) . . ?
C17 N10 C15 124.1(4) . . ?
C16 N11 C12 122.0(5) . . ?
C16 N11 C14 112.7(4) . . ?
C12 N11 C14 124.3(4) . . ?
C16 N12 C18 121.9(4) . . ?
C16 N12 C15 113.1(4) . . ?
C18 N12 C15 123.9(4) . . ?
C19 N13 C17 122.2(4) . . ?
C19 N13 C20 112.0(5) . . ?
C17 N13 C20 123.9(4) . . ?
C19 N14 C23 123.0(5) . . ?
C19 N14 C21 112.2(4) . . ?
C23 N14 C21 124.3(4) . . ?
C22 N15 C18 123.6(4) . . ?
C22 N15 C20 112.1(4) . . ?
C18 N15 C20 124.1(4) . . ?
C22 N16 C24 122.3(5) . . ?
C22 N16 C21 112.1(4) . . ?
C24 N16 C21 122.3(4) . . ?
C25 N17 C23 121.5(5) . . ?
C25 N17 C26 111.2(5) . . ?
C23 N17 C26 126.3(4) . . ?
C25 N18 C29 122.5(5) . . ?
C25 N18 C27 113.5(5) . . ?
C29 N18 C27 124.0(5) . . ?
C28 N19 C26 111.6(4) . . ?
C28 N19 C24 121.9(4) . . ?
C26 N19 C24 126.1(4) . . ?
C28 N20 C27 112.9(4) . . ?
C28 N20 C30 123.4(4) . . ?
C27 N20 C30 123.4(4) . . ?
C31 N21 C50 123.0(4) . . ?
C31 N21 C32 112.4(5) . . ?
C50 N21 C32 124.4(5) . . ?
C31 N22 C34 122.3(4) . . ?
C31 N22 C33 111.6(5) . . ?
C34 N22 C33 126.0(5) . . ?
C35 N23 C36 112.1(5) . . ?
C35 N23 C34 122.3(4) . . ?
C36 N23 C34 125.5(5) . . ?
C35 N24 C37 112.7(5) . . ?
C35 N24 C38 122.5(4) . . ?
C37 N24 C38 124.6(5) . . ?
C39 N25 C38 122.4(5) . . ?
C39 N25 C40 112.8(5) . . ?
C38 N25 C40 124.8(5) . . ?
C39 N26 C42 122.9(5) . . ?
C39 N26 C41 112.2(5) . . ?
C42 N26 C41 124.3(5) . . ?
C43 N27 C44 112.4(6) . . ?
C43 N27 C42 122.3(5) . . ?
C44 N27 C42 125.1(6) . . ?
C43 N28 C45 112.8(5) . . ?
C43 N28 C46 122.7(5) . . ?
C45 N28 C46 124.3(5) . . ?
C47 N29 C48 112.3(5) . . ?
C47 N29 C46 122.7(5) . . ?
C48 N29 C46 124.9(5) . . ?
C47 N30 C49 113.2(5) . . ?
C47 N30 C50 123.2(5) . . ?
C49 N30 C50 123.3(5) . . ?
C1 O1 K3 129.1(3) . . ?
C1 O1 K1 127.9(3) . . ?
K3 O1 K1 102.96(13) . . ?
C7 O2 K1 130.3(3) . . ?
C13 O3 K1 133.5(3) . . ?
C19 O4 K1 128.3(3) . . ?
C25 O5 K1 132.0(4) . . ?
C4 O6 K2 120.3(3) . 2 ?
C4 O6 K3 138.8(3) . 2 ?
K2 O6 K3 100.19(12) 2 2 ?
C10 O7 K3 136.7(4) . 2 ?
C16 O8 K3 132.0(3) . 2 ?
C22 O9 K3 137.6(3) . 2 ?
C28 O10 K3 133.4(3) . 2 ?
C31 O11 K1 121.3(3) . . ?
C31 O11 K2 133.8(3) . . ?
K1 O11 K2 104.85(13) . . ?
C35 O12 K2 131.3(3) . . ?
C39 O13 K2 131.9(4) . . ?
C43 O14 K2 127.9(3) . . ?
C47 O15 K2 131.8(4) . . ?
C52 C51 C56 117.4(7) . . ?
C52 C51 H51 121.3 . . ?
C56 C51 H51 121.3 . . ?
C53 C52 C51 124.9(9) . . ?
C53 C52 H52 117.6 . . ?
C51 C52 H52 117.6 . . ?
C52 C53 C54 112.3(9) . . ?
C52 C53 O16 122.3(7) . . ?
C54 C53 O16 124.7(7) . . ?
C55 C54 C53 128.8(8) . . ?
C55 C54 H54 115.6 . . ?
C53 C54 H54 115.6 . . ?
C54 C55 C56 113.7(7) . . ?
C54 C55 H55 123.2 . . ?
C56 C55 H55 123.2 . . ?
C57 C56 C55 120.0(9) . . ?
C57 C56 C51 117.0(9) . . ?
C55 C56 C51 123.0(7) . . ?
C56 C57 O18 128.2(15) . . ?
C56 C57 O17 122.4(9) . . ?
O18 C57 O17 108.2(15) . . ?
C53 O16 H16 109.5 . . ?
C57 O17 H17 109.5 . . ?

loop_
_geom_bond_atom_site_label_1
_geom_bond_atom_site_label_2
_geom_bond_distance
_geom_bond_site_symmetry_2
_geom_bond_publ_flag
O1W K1 2.745(4) . ?
O1W K2 2.747(4) . ?
O1W K3 3.149(4) . ?
O2W K3 2.812(5) . ?
O4W O4W 0.953(19) 7_565 ?
O4W K2 3.275(10) . ?
K1 O5 2.676(4) . ?
K1 O11 2.687(4) . ?
K1 O3 2.727(4) . ?
K1 O1 2.785(4) . ?
K1 O2 2.798(4) . ?
K1 O4 2.804(4) . ?
K1 C31 3.488(5) . ?
K1 K2 4.3051(18) . ?
K1 K3 4.3314(18) . ?
K2 O13 2.725(4) . ?
K2 O11 2.744(4) . ?
K2 O6 2.747(4) 2_554 ?
K2 O12 2.776(4) . ?
K2 O14 2.789(4) . ?
K2 O15 2.811(4) . ?
K2 C4 3.528(6) 2_554 ?
K2 K3 4.2485(19) . ?
K3 O7 2.742(4) 2_554 ?
K3 O1 2.751(4) . ?
K3 O9 2.766(4) 2_554 ?
K3 O6 2.791(4) 2_554 ?
K3 O8 2.866(4) 2_554 ?
K3 O10 2.997(4) 2_554 ?
I2' I2' 1.75(6) 7_565 ?
I2' O7W 2.24(6) . ?
C1 O1 1.204(6) . ?
C1 N2 1.362(7) . ?
C1 N1 1.390(7) . ?
C2 N1 1.438(7) . ?
C2 N3 1.450(6) . ?
C2 C3 1.549(8) . ?
C2 H2 0.9800 . ?
C3 N4 1.452(7) . ?
C3 N2 1.468(7) . ?
C3 H3 0.9800 . ?
C4 O6 1.225(6) . ?
C4 N3 1.361(7) . ?
C4 N4 1.372(7) . ?
C4 K2 3.528(6) 2 ?
C5 N2 1.441(7) . ?
C5 N5 1.472(7) . ?
C5 H5A 0.9700 . ?
C5 H5B 0.9700 . ?
C6 N7 1.447(7) . ?
C6 N4 1.460(7) . ?
C6 H6A 0.9700 . ?
C6 H6B 0.9700 . ?
C7 O2 1.221(6) . ?
C7 N6 1.365(7) . ?
C7 N5 1.376(7) . ?
C8 N7 1.454(7) . ?
C8 N5 1.465(7) . ?
C8 C9 1.539(7) . ?
C8 H8 0.9800 . ?
C9 N6 1.448(7) . ?
C9 N8 1.459(6) . ?
C9 H9 0.9800 . ?
C10 O7 1.225(6) . ?
C10 N7 1.358(7) . ?
C10 N8 1.382(7) . ?
C11 N9 1.438(7) . ?
C11 N6 1.450(7) . ?
C11 H11A 0.9700 . ?
C11 H11B 0.9700 . ?
C12 N11 1.434(7) . ?
C12 N8 1.453(7) . ?
C12 H12A 0.9700 . ?
C12 H12B 0.9700 . ?
C13 O3 1.220(6) . ?
C13 N10 1.366(7) . ?
C13 N9 1.389(7) . ?
C14 N11 1.450(7) . ?
C14 N9 1.452(6) . ?
C14 C15 1.568(7) . ?
C14 H14 0.9800 . ?
C15 N10 1.440(7) . ?
C15 N12 1.463(6) . ?
C15 H15 0.9800 . ?
C16 O8 1.202(6) . ?
C16 N12 1.383(7) . ?
C16 N11 1.393(7) . ?
C17 N10 1.439(7) . ?
C17 N13 1.444(6) . ?
C17 H17A 0.9700 . ?
C17 H17B 0.9700 . ?
C18 N15 1.435(7) . ?
C18 N12 1.447(7) . ?
C18 H18A 0.9700 . ?
C18 H18B 0.9700 . ?
C19 O4 1.238(6) . ?
C19 N14 1.354(7) . ?
C19 N13 1.373(7) . ?
C20 N15 1.451(7) . ?
C20 N13 1.456(7) . ?
C20 C21 1.553(7) . ?
C20 H20 0.9800 . ?
C21 N14 1.450(7) . ?
C21 N16 1.464(7) . ?
C21 H21 0.9800 . ?
C22 O9 1.229(6) . ?
C22 N15 1.360(7) . ?
C22 N16 1.365(7) . ?
C23 N14 1.439(7) . ?
C23 N17 1.452(7) . ?
C23 H23A 0.9700 . ?
C23 H23B 0.9700 . ?
C24 N16 1.445(6) . ?
C24 N19 1.471(7) . ?
C24 H24A 0.9700 . ?
C24 H24B 0.9700 . ?
C25 O5 1.222(7) . ?
C25 N18 1.355(7) . ?
C25 N17 1.376(7) . ?
C26 N19 1.447(6) . ?
C26 N17 1.462(7) . ?
C26 C27 1.540(8) . ?
C26 H26 0.9800 . ?
C27 N20 1.438(7) . ?
C27 N18 1.468(7) . ?
C27 H27 0.9800 . ?
C28 O10 1.231(6) . ?
C28 N20 1.359(7) . ?
C28 N19 1.375(7) . ?
C29 N1 1.441(7) . ?
C29 N18 1.460(7) . ?
C29 H29A 0.9700 . ?
C29 H29B 0.9700 . ?
C30 N3 1.442(7) . ?
C30 N20 1.460(7) . ?
C30 H30A 0.9700 . ?
C30 H30B 0.9700 . ?
C31 O11 1.229(6) . ?
C31 N21 1.369(7) . ?
C31 N22 1.377(7) . ?
C32 N21 1.452(6) . ?
C32 N21 1.452(6) 7_565 ?
C32 C33 1.547(10) . ?
C32 H32 0.9800 . ?
C33 N22 1.454(6) . ?
C33 N22 1.454(6) 7_565 ?
C33 H33 0.9800 . ?
C34 N22 1.440(7) . ?
C34 N23 1.446(7) . ?
C34 H34A 0.9700 . ?
C34 H34B 0.9700 . ?
C35 O12 1.235(6) . ?
C35 N24 1.370(7) . ?
C35 N23 1.377(7) . ?
C36 N23 1.442(6) 7_565 ?
C36 N23 1.442(6) . ?
C36 C37 1.548(10) . ?
C36 H36 0.9800 . ?
C37 N24 1.439(6) . ?
C37 N24 1.439(6) 7_565 ?
C37 H37 0.9800 . ?
C38 N25 1.443(7) . ?
C38 N24 1.449(7) . ?
C38 H38A 0.9700 . ?
C38 H38B 0.9700 . ?
C39 O13 1.234(6) . ?
C39 N25 1.356(7) . ?
C39 N26 1.371(7) . ?
C40 N25 1.451(6) 7_565 ?
C40 N25 1.451(6) . ?
C40 C41 1.539(11) . ?
C40 H40 0.9800 . ?
C41 N26 1.463(6) 7_565 ?
C41 N26 1.463(6) . ?
C41 H41 0.9800 . ?
C42 N26 1.439(7) . ?
C42 N27 1.461(7) . ?
C42 H42A 0.9700 . ?
C42 H42B 0.9700 . ?
C43 O14 1.234(7) . ?
C43 N28 1.366(7) . ?
C43 N27 1.375(7) . ?
C44 N27 1.446(6) 7_565 ?
C44 N27 1.446(6) . ?
C44 C45 1.541(12) . ?
C44 H44 0.9800 . ?
C45 N28 1.451(6) 7_565 ?
C45 N28 1.451(6) . ?
C45 H45 0.9800 . ?
C46 N29 1.455(7) . ?
C46 N28 1.455(7) . ?
C46 H46A 0.9700 . ?
C46 H46B 0.9700 . ?
C47 O15 1.231(7) . ?
C47 N30 1.359(7) . ?
C47 N29 1.372(7) . ?
C48 N29 1.442(6) . ?
C48 N29 1.442(6) 7_565 ?
C48 C49 1.578(11) . ?
C48 H48 0.9800 . ?
C49 N30 1.444(6) . ?
C49 N30 1.444(6) 7_565 ?
C49 H49 0.9800 . ?
C50 N21 1.442(6) . ?
C50 N30 1.463(7) . ?
C50 H50A 0.9700 . ?
C50 H50B 0.9700 . ?
O6 K2 2.747(4) 2 ?
O6 K3 2.791(4) 2 ?
O7 K3 2.742(4) 2 ?
O8 K3 2.866(4) 2 ?
O9 K3 2.766(4) 2 ?
O10 K3 2.997(4) 2 ?
C51 C52 1.388(2) . ?
C51 C56 1.394(2) . ?
C51 H51 0.9300 . ?
C52 C53 1.385(2) . ?
C52 H52 0.9300 . ?
C53 C54 1.390(2) . ?
C53 O16 1.433(9) . ?
C54 C55 1.388(2) . ?
C54 H54 0.9300 . ?
C55 C56 1.391(2) . ?
C55 H55 0.9300 . ?
C56 C57 1.297(18) . ?
C57 O18 1.318(12) . ?
C57 O17 1.337(19) . ?
O16 H16 0.8200 . ?
O17 H17 0.8200 . ?

loop_
_platon_squeeze_void_nr
_platon_squeeze_void_average_x
_platon_squeeze_void_average_y
_platon_squeeze_void_average_z
_platon_squeeze_void_volume
_platon_squeeze_void_count_electrons
_platon_squeeze_void_content
1 0.494 0.750 0.250 1183 370 ' '
2 1.003 0.250 0.750 1183 374 ' '
